data_4120318
loop_
_publ_author_name
'Tamara M. Powers'
'Theodore A. Betley'

_publ_contact_author_address
;
Department of Chemistry and Chemical Biology
Harvard University
Mallinckrodt 306E
12 Oxford Street
Cambridge, MA 02138
;
_publ_contact_author_email betley@chemistry.harvard.edu
_publ_contact_author_name 'Professor Theodore A. Betley'
_publ_contact_author_phone 617-496-9944
_publ_section_title
;
 Testing the Polynuclear Hypothesis: Multielectron Reduction of Small
 Molecules by Triiron Reaction Sites
;
_journal_name_full 'Journal of the American Chemical Society'
_journal_page_first 12289
_journal_page_last 12296
_journal_paper_doi 10.1021/ja405057n
_journal_volume 135
_journal_year 2013
_chemical_formula_sum 'C18 H30 Fe Li0.33 N2.33 O Si'
_chemical_formula_weight 381.36
_chemical_name_systematic
; 
 ? 
;
_space_group_IT_number 205
_symmetry_cell_setting cubic
_symmetry_space_group_name_Hall '-P 2ac 2ab 3'
_symmetry_space_group_name_H-M 'P a -3'
_atom_sites_solution_hydrogens geom
_atom_sites_solution_primary direct
_atom_sites_solution_secondary difmap
_audit_creation_method SHELXL-97
_cell_angle_alpha 90.00
_cell_angle_beta 90.00
_cell_angle_gamma 90.00
_cell_formula_units_Z 24
_cell_length_a 23.0569(13)
_cell_length_b 23.0569(13)
_cell_length_c 23.0569(13)
_cell_measurement_reflns_used 9923
_cell_measurement_temperature 100(1)
_cell_measurement_theta_max 25.29
_cell_measurement_theta_min 2.16
_cell_volume 12257.5(12)
_computing_cell_refinement 'SAINT 7.46A (Bruker-AXS, 2009)'
_computing_data_collection 'APEX2 v2009.3.0 (Bruker-AXS, 2009)'
_computing_data_reduction 'SAINT 7.46A (Bruker-AXS, 2009)'
_computing_molecular_graphics 'Bruker SHELXTL (Sheldrick, 2008)'
_computing_publication_material 'Bruker SHELXTL (Sheldrick, 2008)'
_computing_structure_refinement 'SHELXL-97 (Sheldrick, 2008)'
_computing_structure_solution 'SHELXS-97 (Sheldrick, 2008)'
_diffrn_ambient_temperature 100(1)
_diffrn_measured_fraction_theta_full 1.000
_diffrn_measured_fraction_theta_max 1.000
_diffrn_measurement_device_type
;
Bruker D8 goniometer with CCD area detector
;
_diffrn_measurement_method 'phi and omega scans'
_diffrn_radiation_monochromator graphite
_diffrn_radiation_source 'fine-focus sealed tube'
_diffrn_radiation_type MoK\a
_diffrn_radiation_wavelength 0.71073
_diffrn_reflns_av_R_equivalents 0.0000
_diffrn_reflns_av_sigmaI/netI 0.0218
_diffrn_reflns_limit_h_max 16
_diffrn_reflns_limit_h_min 0
_diffrn_reflns_limit_k_max 28
_diffrn_reflns_limit_k_min 1
_diffrn_reflns_limit_l_max 28
_diffrn_reflns_limit_l_min 0
_diffrn_reflns_number 4194
_diffrn_reflns_theta_full 26.36
_diffrn_reflns_theta_max 26.36
_diffrn_reflns_theta_min 1.53
_exptl_absorpt_coefficient_mu 0.804
_exptl_absorpt_correction_T_max 0.9459
_exptl_absorpt_correction_T_min 0.8183
_exptl_absorpt_correction_type multi-scan
_exptl_absorpt_process_details 'SADABS (Sheldrick, 2008)'
_exptl_crystal_colour brown
_exptl_crystal_density_diffrn 1.240
_exptl_crystal_description plate
_exptl_crystal_F_000 4880
_exptl_crystal_size_max 0.26
_exptl_crystal_size_mid 0.14
_exptl_crystal_size_min 0.07
_refine_diff_density_max 0.610
_refine_diff_density_min -0.252
_refine_diff_density_rms 0.051
_refine_ls_extinction_method none
_refine_ls_goodness_of_fit_ref 1.021
_refine_ls_hydrogen_treatment constr
_refine_ls_matrix_type full
_refine_ls_number_parameters 226
_refine_ls_number_reflns 4194
_refine_ls_number_restraints 2
_refine_ls_restrained_S_all 1.021
_refine_ls_R_factor_all 0.0456
_refine_ls_R_factor_gt 0.0304
_refine_ls_shift/su_max 0.001
_refine_ls_shift/su_mean 0.000
_refine_ls_structure_factor_coef Fsqd
_refine_ls_weighting_details 'calc w=1/[\s^2^(Fo^2^)+(0.0375P)^2^+8.8806P] where P=(Fo^2^+2Fc^2^)/3'
_refine_ls_weighting_scheme calc
_refine_ls_wR_factor_gt 0.0751
_refine_ls_wR_factor_ref 0.0806
_reflns_number_gt 3342
_reflns_number_total 4194
_reflns_threshold_expression >2sigma(I)
_cod_data_source_file ja405057n_si_002_1.cif
_cod_data_source_block Fe3NLi
_cod_database_code 4120318

loop_
_symmetry_equiv_pos_as_xyz
'x, y, z'
'-x+1/2, -y, z+1/2'
'-x, y+1/2, -z+1/2'
'x+1/2, -y+1/2, -z'
'z, x, y'
'z+1/2, -x+1/2, -y'
'-z+1/2, -x, y+1/2'
'-z, x+1/2, -y+1/2'
'y, z, x'
'-y, z+1/2, -x+1/2'
'y+1/2, -z+1/2, -x'
'-y+1/2, -z, x+1/2'
'-x, -y, -z'
'x-1/2, y, -z-1/2'
'x, -y-1/2, z-1/2'
'-x-1/2, y-1/2, z'
'-z, -x, -y'
'-z-1/2, x-1/2, y'
'z-1/2, x, -y-1/2'
'z, -x-1/2, y-1/2'
'-y, -z, -x'
'y, -z-1/2, x-1/2'
'-y-1/2, z-1/2, x'
'y-1/2, z, -x-1/2'

loop_
_atom_site_label
_atom_site_type_symbol
_atom_site_fract_x
_atom_site_fract_y
_atom_site_fract_z
_atom_site_U_iso_or_equiv
_atom_site_adp_type
_atom_site_occupancy
_atom_site_symmetry_multiplicity
_atom_site_calc_flag
_atom_site_refinement_flags
_atom_site_disorder_assembly
_atom_site_disorder_group
Li1 Li 0.89466(14) 0.39466(14) 0.10534(14) 0.0295(13) Uani 0.33 1 d P B .
C1 C 0.75757(8) 0.19824(8) 0.21241(8) 0.0198(4) Uani 1 1 d . . .
H1 H 0.7512 0.1569 0.2010 0.024 Uiso 1 1 calc R . .
C2 C 0.69797(8) 0.22732(8) 0.21506(8) 0.0212(4) Uani 1 1 d . . .
H2A H 0.6824 0.2304 0.1752 0.025 Uiso 1 1 calc R . .
H2B H 0.6714 0.2022 0.2375 0.025 Uiso 1 1 calc R . .
C3 C 0.79935(8) 0.19124(8) 0.11512(8) 0.0194(4) Uani 1 1 d . . .
C4 C 0.81814(8) 0.13372(8) 0.11657(9) 0.0241(4) Uani 1 1 d . . .
H4 H 0.8266 0.1161 0.1528 0.029 Uiso 1 1 calc R . .
C5 C 0.82471(9) 0.10191(9) 0.06601(10) 0.0304(5) Uani 1 1 d . . .
H5 H 0.8370 0.0626 0.0675 0.036 Uiso 1 1 calc R . .
C6 C 0.81328(10) 0.12800(10) 0.01358(10) 0.0331(5) Uani 1 1 d . . .
H6 H 0.8189 0.1069 -0.0213 0.040 Uiso 1 1 calc R . .
C7 C 0.98892(9) 0.29365(9) 0.31537(9) 0.0293(5) Uani 1 1 d . . .
H7 H 1.0256 0.2860 0.2983 0.035 Uiso 1 1 calc R . .
C8 C 0.93833(8) 0.28476(8) 0.28244(8) 0.0209(4) Uani 1 1 d . . .
C9 C 1.06149(9) 0.24778(11) 0.18259(10) 0.0362(5) Uani 1 1 d . . .
H9A H 1.0875 0.2171 0.1690 0.054 Uiso 1 1 calc R . .
H9B H 1.0760 0.2634 0.2193 0.054 Uiso 1 1 calc R . .
H9C H 1.0599 0.2788 0.1536 0.054 Uiso 1 1 calc R . .
C10 C 0.95754(9) 0.20398(11) 0.11941(10) 0.0348(5) Uani 1 1 d . . .
H10A H 0.9493 0.2412 0.1006 0.052 Uiso 1 1 calc R . .
H10B H 0.9217 0.1812 0.1222 0.052 Uiso 1 1 calc R . .
H10C H 0.9862 0.1826 0.0964 0.052 Uiso 1 1 calc R . .
C11 C 0.99508(10) 0.14572(10) 0.23522(10) 0.0348(5) Uani 1 1 d . . .
C12 C 0.93570(10) 0.12755(10) 0.25943(12) 0.0419(6) Uani 1 1 d . . .
H12A H 0.9390 0.0894 0.2778 0.063 Uiso 1 1 calc R . .
H12B H 0.9075 0.1256 0.2277 0.063 Uiso 1 1 calc R . .
H12C H 0.9228 0.1561 0.2882 0.063 Uiso 1 1 calc R . .
C13 C 1.03727(10) 0.15119(11) 0.28634(12) 0.0437(6) Uani 1 1 d . . .
H13A H 1.0228 0.1805 0.3136 0.065 Uiso 1 1 calc R . .
H13B H 1.0755 0.1629 0.2720 0.065 Uiso 1 1 calc R . .
H13C H 1.0404 0.1137 0.3062 0.065 Uiso 1 1 calc R . .
C14 C 1.01662(13) 0.09839(12) 0.19385(13) 0.0537(7) Uani 1 1 d . . .
H14A H 1.0223 0.0622 0.2154 0.081 Uiso 1 1 calc R . .
H14B H 1.0535 0.1105 0.1765 0.081 Uiso 1 1 calc R . .
H14C H 0.9879 0.0922 0.1632 0.081 Uiso 1 1 calc R . .
N1 N 0.79449(6) 0.22526(6) 0.16667(7) 0.0172(3) Uani 1 1 d . . .
N2 N 0.93759(7) 0.26277(7) 0.22607(7) 0.0207(3) Uani 1 1 d . . .
N3 N 0.84482(6) 0.34482(6) 0.15518(6) 0.0172(5) Uani 1 3 d S . .
Si1 Si 0.98699(2) 0.21719(3) 0.19375(2) 0.02481(14) Uani 1 1 d . . .
Fe1 Fe 0.861212(11) 0.274091(11) 0.192032(11) 0.01583(8) Uani 1 1 d . . .
O1 O 0.96226(7) 0.42919(6) 0.14518(7) 0.0361(4) Uani 1 1 d D . .
C15 C 1.00001(11) 0.39711(13) 0.18331(13) 0.0537(7) Uani 1 1 d . B .
H15A H 0.9934 0.3549 0.1790 0.064 Uiso 1 1 calc R . .
H15B H 0.9929 0.4080 0.2242 0.064 Uiso 1 1 calc R . .
C16 C 1.06078(11) 0.41265(12) 0.16588(12) 0.0488(7) Uani 1 1 d . . .
H16A H 1.0763 0.3844 0.1376 0.059 Uiso 1 1 calc R A 1
H16B H 1.0867 0.4139 0.2001 0.059 Uiso 1 1 calc R A 1
C17A C 1.05450(19) 0.47383(19) 0.1380(3) 0.0646(14) Uani 0.757(8) 1 d PD B 1
H17A H 1.0702 0.4743 0.0980 0.078 Uiso 0.757(8) 1 calc PR B 1
H17B H 1.0748 0.5036 0.1614 0.078 Uiso 0.757(8) 1 calc PR B 1
C18A C 0.9876(5) 0.4844(5) 0.1380(11) 0.0685(13) Uani 0.757(8) 1 d PD B 1
H18A H 0.9764 0.5105 0.1702 0.082 Uiso 0.757(8) 1 calc PR B 1
H18B H 0.9750 0.5021 0.1009 0.082 Uiso 0.757(8) 1 calc PR B 1
C17B C 1.0424(6) 0.4755(7) 0.1727(9) 0.0646(14) Uani 0.243(8) 1 d PD B 2
H17C H 1.0739 0.5017 0.1598 0.078 Uiso 0.243(8) 1 calc PR B 2
H17D H 1.0337 0.4841 0.2139 0.078 Uiso 0.243(8) 1 calc PR B 2
C18B C 0.9864(17) 0.4848(14) 0.134(3) 0.0685(13) Uani 0.243(8) 1 d PD B 2
H18C H 0.9616 0.5168 0.1483 0.082 Uiso 0.243(8) 1 calc PR B 2
H18D H 0.9958 0.4907 0.0926 0.082 Uiso 0.243(8) 1 calc PR B 2

loop_
_atom_site_aniso_label
_atom_site_aniso_U_11
_atom_site_aniso_U_22
_atom_site_aniso_U_33
_atom_site_aniso_U_23
_atom_site_aniso_U_13
_atom_site_aniso_U_12
Li1 0.0295(13) 0.0295(13) 0.0295(13) 0.0064(14) 0.0064(14) -0.0064(14)
C1 0.0211(9) 0.0173(9) 0.0209(9) 0.0033(7) 0.0028(7) -0.0048(7)
C2 0.0182(9) 0.0224(10) 0.0229(10) 0.0030(8) 0.0040(7) -0.0067(8)
C3 0.0171(9) 0.0191(9) 0.0219(9) -0.0031(7) 0.0012(7) -0.0038(7)
C4 0.0219(10) 0.0216(10) 0.0288(10) -0.0003(8) -0.0001(8) -0.0017(8)
C5 0.0302(11) 0.0233(10) 0.0377(12) -0.0064(9) 0.0012(9) 0.0010(9)
C6 0.0400(13) 0.0303(12) 0.0290(11) -0.0110(9) 0.0029(10) 0.0024(10)
C7 0.0215(10) 0.0350(12) 0.0314(11) -0.0007(9) -0.0028(8) -0.0019(9)
C8 0.0211(9) 0.0203(9) 0.0213(10) 0.0039(7) -0.0020(8) -0.0024(7)
C9 0.0195(10) 0.0501(14) 0.0390(13) -0.0029(11) 0.0026(9) -0.0020(10)
C10 0.0208(10) 0.0529(14) 0.0308(12) -0.0108(10) 0.0037(9) 0.0007(10)
C11 0.0272(11) 0.0307(12) 0.0466(14) -0.0002(10) 0.0008(10) 0.0077(9)
C12 0.0331(13) 0.0300(12) 0.0627(17) 0.0090(11) 0.0004(12) 0.0004(10)
C13 0.0331(13) 0.0449(14) 0.0530(15) 0.0141(12) -0.0041(11) 0.0041(11)
C14 0.0507(16) 0.0382(14) 0.072(2) -0.0047(13) 0.0080(14) 0.0154(12)
N1 0.0187(7) 0.0163(7) 0.0165(7) 0.0008(6) 0.0014(6) -0.0028(6)
N2 0.0174(8) 0.0230(8) 0.0216(8) 0.0004(6) -0.0005(6) -0.0013(6)
N3 0.0172(5) 0.0172(5) 0.0172(5) 0.0014(6) 0.0014(6) -0.0014(6)
Si1 0.0159(3) 0.0309(3) 0.0277(3) -0.0028(2) 0.0010(2) 0.0015(2)
Fe1 0.01510(14) 0.01624(14) 0.01615(14) 0.00171(10) 0.00091(10) -0.00148(10)
O1 0.0337(8) 0.0291(8) 0.0455(10) 0.0079(7) -0.0030(7) -0.0074(7)
C15 0.0372(14) 0.0572(17) 0.0667(19) 0.0252(15) 0.0021(13) 0.0044(13)
C16 0.0401(14) 0.0600(17) 0.0462(15) 0.0005(13) 0.0022(12) -0.0073(13)
C17A 0.047(2) 0.059(2) 0.088(4) -0.003(3) 0.010(2) -0.0236(18)
C18A 0.0549(18) 0.0335(15) 0.117(4) 0.0174(17) -0.0316(19) -0.0194(13)
C17B 0.047(2) 0.059(2) 0.088(4) -0.003(3) 0.010(2) -0.0236(18)
C18B 0.0549(18) 0.0335(15) 0.117(4) 0.0174(17) -0.0316(19) -0.0194(13)

loop_
_atom_type_symbol
_atom_type_description
_atom_type_scat_dispersion_real
_atom_type_scat_dispersion_imag
_atom_type_scat_source
C C 0.0033 0.0016 'International Tables Vol C Tables 4.2.6.8 and 6.1.1.4'
H H 0.0000 0.0000 'International Tables Vol C Tables 4.2.6.8 and 6.1.1.4'
Fe Fe 0.3463 0.8444 'International Tables Vol C Tables 4.2.6.8 and 6.1.1.4'
Li Li -0.0003 0.0001 'International Tables Vol C Tables 4.2.6.8 and 6.1.1.4'
N N 0.0061 0.0033 'International Tables Vol C Tables 4.2.6.8 and 6.1.1.4'
O O 0.0106 0.0060 'International Tables Vol C Tables 4.2.6.8 and 6.1.1.4'
Si Si 0.0817 0.0704 'International Tables Vol C Tables 4.2.6.8 and 6.1.1.4'

loop_
_geom_angle_atom_site_label_1
_geom_angle_atom_site_label_2
_geom_angle_atom_site_label_3
_geom_angle
_geom_angle_site_symmetry_1
_geom_angle_site_symmetry_3
O1 Li1 O1 103.65(18) 11_556 8_645
O1 Li1 O1 103.64(18) 11_556 .
O1 Li1 O1 103.65(18) 8_645 .
O1 Li1 N3 114.81(15) 11_556 .
O1 Li1 N3 114.81(15) 8_645 .
O1 Li1 N3 114.81(15) . .
N1 C1 C2 114.17(15) . 8_645
N1 C1 C2 110.96(15) . .
C2 C1 C2 109.69(18) 8_645 .
C1 C2 C1 114.32(18) 11_556 .
C4 C3 C8 120.16(17) . 11_556
C4 C3 N1 121.76(17) . .
C8 C3 N1 118.09(16) 11_556 .
C5 C4 C3 121.12(19) . .
C6 C5 C4 119.13(19) . .
C5 C6 C7 120.8(2) . 11_556
C6 C7 C8 121.5(2) 8_645 .
N2 C8 C7 124.46(18) . .
N2 C8 C3 118.39(16) . 8_645
C7 C8 C3 117.15(17) . 8_645
C14 C11 C13 109.4(2) . .
C14 C11 C12 108.7(2) . .
C13 C11 C12 108.0(2) . .
C14 C11 Si1 109.51(18) . .
C13 C11 Si1 112.01(16) . .
C12 C11 Si1 109.22(15) . .
C3 N1 C1 113.81(14) . .
C3 N1 Fe1 119.58(11) . .
C1 N1 Fe1 117.95(11) . .
C3 N1 Fe1 105.41(11) . 11_556
C1 N1 Fe1 118.38(11) . 11_556
Fe1 N1 Fe1 75.27(5) . 11_556
C8 N2 Si1 128.14(13) . .
C8 N2 Fe1 109.76(12) . .
Si1 N2 Fe1 120.45(9) . .
Fe1 N3 Fe1 82.69(9) 11_556 8_645
Fe1 N3 Fe1 82.70(9) 11_556 .
Fe1 N3 Fe1 82.70(9) 8_645 .
Fe1 N3 Li1 130.29(6) 11_556 .
Fe1 N3 Li1 130.29(6) 8_645 .
Fe1 N3 Li1 130.28(6) . .
N2 Si1 C10 104.86(9) . .
N2 Si1 C9 115.88(10) . .
C10 Si1 C9 105.56(10) . .
N2 Si1 C11 111.98(9) . .
C10 Si1 C11 110.68(11) . .
C9 Si1 C11 107.65(11) . .
N3 Fe1 N2 118.77(7) . .
N3 Fe1 N1 101.68(6) . .
N2 Fe1 N1 137.81(6) . .
N3 Fe1 N1 99.05(6) . 8_645
N2 Fe1 N1 86.55(6) . 8_645
N1 Fe1 N1 99.16(8) . 8_645
N3 Fe1 Fe1 48.65(4) . 11_556
N2 Fe1 Fe1 167.14(5) . 11_556
N1 Fe1 Fe1 53.69(4) . 11_556
N1 Fe1 Fe1 97.65(4) 8_645 11_556
N3 Fe1 Fe1 48.65(4) . 8_645
N2 Fe1 Fe1 115.44(5) . 8_645
N1 Fe1 Fe1 99.66(4) . 8_645
N1 Fe1 Fe1 51.04(4) 8_645 8_645
Fe1 Fe1 Fe1 60.0 11_556 8_645
C18A O1 C18B 4(3) . .
C18A O1 C15 106.6(4) . .
C18B O1 C15 109.6(10) . .
C18A O1 Li1 129.4(5) . .
C18B O1 Li1 126.1(14) . .
C15 O1 Li1 123.56(18) . .
O1 C15 C16 106.1(2) . .
C15 C16 C17B 86.6(6) . .
C15 C16 C17A 103.9(3) . .
C17B C16 C17A 32.0(7) . .
C16 C17A C18A 103.5(4) . .
O1 C18A C17A 105.5(8) . .
C16 C17B C18B 107(2) . .
O1 C18B C17B 95.6(13) . .

loop_
_geom_bond_atom_site_label_1
_geom_bond_atom_site_label_2
_geom_bond_distance
_geom_bond_site_symmetry_2
Li1 O1 1.977(3) 11_556
Li1 O1 1.977(3) 8_645
Li1 O1 1.977(3) .
Li1 N3 1.990(6) .
C1 N1 1.492(2) .
C1 C2 1.526(3) 8_645
C1 C2 1.530(3) .
C2 C1 1.526(3) 11_556
C3 C4 1.396(3) .
C3 C8 1.414(3) 11_556
C3 N1 1.428(2) .
C4 C5 1.385(3) .
C5 C6 1.376(3) .
C6 C7 1.383(3) 11_556
C7 C6 1.383(3) 8_645
C7 C8 1.407(3) .
C8 N2 1.395(2) .
C8 C3 1.414(3) 8_645
C9 Si1 1.875(2) .
C10 Si1 1.869(2) .
C11 C14 1.532(3) .
C11 C13 1.534(3) .
C11 C12 1.537(3) .
C11 Si1 1.914(2) .
N1 Fe1 1.9940(15) .
N1 Fe1 2.0666(15) 11_556
N2 Si1 1.7196(16) .
N2 Fe1 1.9456(16) .
N3 Fe1 1.8771(17) 11_556
N3 Fe1 1.8771(17) 8_645
N3 Fe1 1.8772(17) .
Fe1 N1 2.0667(15) 8_645
Fe1 Fe1 2.4802(5) 11_556
Fe1 Fe1 2.4803(4) 8_645
O1 C18A 1.410(6) .
O1 C18B 1.421(16) .
O1 C15 1.442(3) .
C15 C16 1.501(4) .
C16 C17B 1.519(16) .
C16 C17A 1.557(5) .
C17A C18A 1.563(13) .
C17B C18B 1.58(2) .

loop_
_geom_torsion_atom_site_label_1
_geom_torsion_atom_site_label_2
_geom_torsion_atom_site_label_3
_geom_torsion_atom_site_label_4
_geom_torsion
_geom_torsion_site_symmetry_1
_geom_torsion_site_symmetry_4
N1 C1 C2 C1 -73.8(2) . 11_556
C2 C1 C2 C1 53.3(2) 8_645 11_556
C8 C3 C4 C5 2.1(3) 11_556 .
N1 C3 C4 C5 -177.56(17) . .
C3 C4 C5 C6 1.0(3) . .
C4 C5 C6 C7 -2.1(3) . 11_556
C6 C7 C8 N2 -177.17(19) 8_645 .
C6 C7 C8 C3 2.9(3) 8_645 8_645
C4 C3 N1 C1 -54.8(2) . .
C8 C3 N1 C1 125.57(17) 11_556 .
C4 C3 N1 Fe1 92.34(19) . .
C8 C3 N1 Fe1 -87.33(18) 11_556 .
C4 C3 N1 Fe1 173.90(15) . 11_556
C8 C3 N1 Fe1 -5.77(19) 11_556 11_556
C2 C1 N1 C3 131.92(17) 8_645 .
C2 C1 N1 C3 -103.52(18) . .
C2 C1 N1 Fe1 -15.8(2) 8_645 .
C2 C1 N1 Fe1 108.81(15) . .
C2 C1 N1 Fe1 -103.43(16) 8_645 11_556
C2 C1 N1 Fe1 21.13(19) . 11_556
C7 C8 N2 Si1 27.4(3) . .
C3 C8 N2 Si1 -152.68(14) 8_645 .
C7 C8 N2 Fe1 -167.44(16) . .
C3 C8 N2 Fe1 12.5(2) 8_645 .
O1 Li1 N3 Fe1 -65.20(5) 11_556 11_556
O1 Li1 N3 Fe1 54.80(5) 8_645 11_556
O1 Li1 N3 Fe1 174.80(5) . 11_556
O1 Li1 N3 Fe1 174.80(5) 11_556 8_645
O1 Li1 N3 Fe1 -65.20(5) 8_645 8_645
O1 Li1 N3 Fe1 54.80(5) . 8_645
O1 Li1 N3 Fe1 54.79(5) 11_556 .
O1 Li1 N3 Fe1 174.79(5) 8_645 .
O1 Li1 N3 Fe1 -65.20(5) . .
C8 N2 Si1 C10 178.23(16) . .
Fe1 N2 Si1 C10 14.44(13) . .
C8 N2 Si1 C9 -65.84(19) . .
Fe1 N2 Si1 C9 130.36(11) . .
C8 N2 Si1 C11 58.16(18) . .
Fe1 N2 Si1 C11 -105.63(11) . .
C14 C11 Si1 N2 155.41(16) . .
C13 C11 Si1 N2 -83.09(18) . .
C12 C11 Si1 N2 36.46(19) . .
C14 C11 Si1 C10 38.8(2) . .
C13 C11 Si1 C10 160.30(16) . .
C12 C11 Si1 C10 -80.15(18) . .
C14 C11 Si1 C9 -76.09(19) . .
C13 C11 Si1 C9 45.41(19) . .
C12 C11 Si1 C9 164.96(17) . .
Fe1 N3 Fe1 N2 176.71(6) 11_556 .
Fe1 N3 Fe1 N2 -99.77(8) 8_645 .
Li1 N3 Fe1 N2 38.47(6) . .
Fe1 N3 Fe1 N1 9.13(6) 11_556 .
Fe1 N3 Fe1 N1 92.66(5) 8_645 .
Li1 N3 Fe1 N1 -129.10(5) . .
Fe1 N3 Fe1 N1 -92.26(5) 11_556 8_645
Fe1 N3 Fe1 N1 -8.74(6) 8_645 8_645
Li1 N3 Fe1 N1 129.50(4) . 8_645
Fe1 N3 Fe1 Fe1 83.52(7) 8_645 11_556
Li1 N3 Fe1 Fe1 -138.24(3) . 11_556
Fe1 N3 Fe1 Fe1 -83.52(7) 11_556 8_645
Li1 N3 Fe1 Fe1 138.24(4) . 8_645
C8 N2 Fe1 N3 86.22(13) . .
Si1 N2 Fe1 N3 -107.27(10) . .
C8 N2 Fe1 N1 -112.06(13) . .
Si1 N2 Fe1 N1 54.45(14) . .
C8 N2 Fe1 N1 -12.21(12) . 8_645
Si1 N2 Fe1 N1 154.30(10) . 8_645
C8 N2 Fe1 Fe1 97.4(2) . 11_556
Si1 N2 Fe1 Fe1 -96.1(2) . 11_556
C8 N2 Fe1 Fe1 31.21(13) . 8_645
Si1 N2 Fe1 Fe1 -162.28(7) . 8_645
C3 N1 Fe1 N3 91.10(14) . .
C1 N1 Fe1 N3 -123.14(13) . .
Fe1 N1 Fe1 N3 -8.50(6) 11_556 .
C3 N1 Fe1 N2 -72.60(16) . .
C1 N1 Fe1 N2 73.16(15) . .
Fe1 N1 Fe1 N2 -172.20(7) 11_556 .
C3 N1 Fe1 N1 -167.60(14) . 8_645
C1 N1 Fe1 N1 -21.84(13) . 8_645
Fe1 N1 Fe1 N1 92.80(5) 11_556 8_645
C3 N1 Fe1 Fe1 99.60(14) . 11_556
C1 N1 Fe1 Fe1 -114.64(13) . 11_556
C3 N1 Fe1 Fe1 140.62(13) . 8_645
C1 N1 Fe1 Fe1 -73.62(12) . 8_645
Fe1 N1 Fe1 Fe1 41.02(4) 11_556 8_645
O1 Li1 O1 C18A 90.8(14) 11_556 .
O1 Li1 O1 C18A -17.2(14) 8_645 .
N3 Li1 O1 C18A -143.2(14) . .
O1 Li1 O1 C18B 89(4) 11_556 .
O1 Li1 O1 C18B -19(4) 8_645 .
N3 Li1 O1 C18B -145(4) . .
O1 Li1 O1 C15 -80.7(3) 11_556 .
O1 Li1 O1 C15 171.34(19) 8_645 .
N3 Li1 O1 C15 45.3(2) . .
C18A O1 C15 C16 -39.3(12) . .
C18B O1 C15 C16 -37(4) . .
Li1 O1 C15 C16 133.8(2) . .
O1 C15 C16 C17B 52.9(8) . .
O1 C15 C16 C17A 25.8(4) . .
C15 C16 C17A C18A -4.8(10) . .
C17B C16 C17A C18A -64.0(15) . .
C18B O1 C18A C17A -108(54) . .
C15 O1 C18A C17A 35.4(16) . .
Li1 O1 C18A C17A -137.2(5) . .
C16 C17A C18A O1 -18.1(16) . .
C15 C16 C17B C18B -54(3) . .
C17A C16 C17B C18B 69(3) . .
C18A O1 C18B C17B 37(49) . .
C15 O1 C18B C17B 0(5) . .
Li1 O1 C18B C17B -170.5(13) . .
C16 C17B C18B O1 37(5) . .
